data_7050361
loop_
_publ_author_name
'J. Narasimha Moorthy'
R.Natarajan
'Prasenjit Mal'
P.Venugopalan

_publ_section_title
;
First example of a helical nanotube sustained by
weak C-H&#8729;&#8729;&#8729;O/N  hydrogen bonds: Remarkable
self-assembly of an o-anisaldehyde
;
_journal_name_full 'New J.Chem.(Nouv.J.Chim.)'
_journal_year 2004
_chemical_formula_sum 'C11 H12 O3'
_chemical_formula_weight 192.21
_chemical_melting_point 396
_chemical_name_common 2-methoxy-4,6-dimethyl-5-formaylbenzaldehyde
_space_group_IT_number 5
_symmetry_cell_setting monoclinic
_symmetry_space_group_name_Hall 'C 2y'
_symmetry_space_group_name_H-M 'C 1 2 1'
_atom_sites_solution_hydrogens geom
_atom_sites_solution_primary direct
_atom_sites_solution_secondary difmap
_cell_angle_alpha 90.00
_cell_angle_beta 98.470(10)
_cell_angle_gamma 90.00
_cell_formula_units_Z 4
_cell_length_a 32.676(5)
_cell_length_b 3.9640(10)
_cell_length_c 7.5020(10)
_cell_measurement_reflns_used 40
_cell_measurement_temperature 293(2)
_cell_measurement_theta_max 15.326
_cell_measurement_theta_min 10.108
_cell_volume 961.1(3)
_diffrn_ambient_temperature 293(2)
_diffrn_detector_area_resol_mean ?
_diffrn_measurement_device_type 'Siemens P4'
_diffrn_measurement_method '2\q/\q scans'
_diffrn_radiation_monochromator graphite
_diffrn_radiation_source 'fine-focus sealed tube'
_diffrn_radiation_type MoK\a
_diffrn_radiation_wavelength 0.71073
_diffrn_reflns_av_R_equivalents 0.0227
_diffrn_reflns_av_sigmaI/netI 0.0255
_diffrn_reflns_limit_h_max 0
_diffrn_reflns_limit_h_min -36
_diffrn_reflns_limit_k_max 4
_diffrn_reflns_limit_k_min 0
_diffrn_reflns_limit_l_max 8
_diffrn_reflns_limit_l_min -8
_diffrn_reflns_number 906
_diffrn_reflns_theta_max 23.99
_diffrn_reflns_theta_min 2.52
_diffrn_standards_decay_% 0.2
_diffrn_standards_interval_count 97
_diffrn_standards_interval_time ?
_diffrn_standards_number 3
_exptl_absorpt_coefficient_mu 0.096
_exptl_absorpt_correction_T_max ?
_exptl_absorpt_correction_T_min ?
_exptl_absorpt_correction_type none
_exptl_absorpt_process_details ?
_exptl_crystal_colour colourless
_exptl_crystal_density_diffrn 1.328
_exptl_crystal_density_meas ?
_exptl_crystal_density_method 'not measured'
_exptl_crystal_description 'elongated block'
_exptl_crystal_F_000 408
_exptl_crystal_preparation dichloromethane/methanol
_exptl_crystal_size_max 0.39
_exptl_crystal_size_mid 0.28
_exptl_crystal_size_min 0.26
_refine_ls_abs_structure_details 'Flack H D (1983), Acta Cryst. A39, 876-881'
_refine_ls_abs_structure_Flack 2(3)
_refine_ls_extinction_coef 0.009(5)
_refine_ls_extinction_expression Fc^*^=kFc[1+0.001xFc^2^\l^3^/sin(2\q)]^-1/4^
_refine_ls_extinction_method SHELXL
_refine_ls_goodness_of_fit_ref 1.008
_refine_ls_hydrogen_treatment mixed
_refine_ls_matrix_type full
_refine_ls_number_parameters 128
_refine_ls_number_reflns 887
_refine_ls_number_restraints 1
_refine_ls_restrained_S_all 1.007
_refine_ls_R_factor_all 0.0520
_refine_ls_R_factor_gt 0.0447
_refine_ls_shift/su_max 0.000
_refine_ls_shift/su_mean 0.000
_refine_ls_structure_factor_coef Fsqd
_refine_ls_weighting_details 'calc w=1/[\s^2^(Fo^2^)+(0.0818P)^2^+0.3881P] where P=(Fo^2^+2Fc^2^)/3'
_refine_ls_weighting_scheme calc
_refine_ls_wR_factor_gt 0.1188
_refine_ls_wR_factor_ref 0.1260
_reflns_number_gt 762
_reflns_number_total 887
_reflns_threshold_expression >2sigma(I)
_cod_depositor_comments
;
The following automatic conversions were performed:
'_symmetry_cell_setting' value 'Monoclinic' changed to 'monoclinic'
according to '/home/saulius/struct/CIF-dictionaries/cif_core.dic'
dictionary named 'cif_core.dic' version 2.4.1 from
2010-06-29.

'_exptl_absorpt_correction_type' value 'None' changed to
'none' according to '/home/saulius/struct/CIF-dictionaries/cif_core.dic'
dictionary named 'cif_core.dic' version 2.4.1 from 2010-06-29.

Automatic conversion script
Id: cif_fix_enum 1527 2010-12-29 10:47:43Z saulius 
;
_cod_original_sg_symbol_H-M 'C 2'
_cod_database_code 7050361

loop_
_symmetry_equiv_pos_as_xyz
'x, y, z'
'-x, y, -z'
'x+1/2, y+1/2, z'
'-x+1/2, y+1/2, -z'

loop_
_atom_site_label
_atom_site_type_symbol
_atom_site_fract_x
_atom_site_fract_y
_atom_site_fract_z
_atom_site_U_iso_or_equiv
_atom_site_adp_type
_atom_site_occupancy
_atom_site_symmetry_multiplicity
_atom_site_calc_flag
_atom_site_refinement_flags
_atom_site_disorder_assembly
_atom_site_disorder_group
O1 O 0.05691(8) 0.8373(11) 0.2321(3) 0.0934(13) Uani 1 1 d . . .
O2 O 0.24267(7) 0.7115(13) 0.6922(3) 0.0927(13) Uani 1 1 d . . .
O3 O 0.04947(6) 0.4015(8) 0.6847(3) 0.0612(8) Uani 1 1 d . . .
C1 C 0.09560(9) 0.6426(9) 0.5077(4) 0.0422(8) Uani 1 1 d . . .
C2 C 0.08926(8) 0.4839(9) 0.6704(4) 0.0448(9) Uani 1 1 d . . .
C3 C 0.12204(8) 0.4149(9) 0.8034(4) 0.0460(8) Uani 1 1 d . . .
H3A H 0.1171 0.3143 0.9101 0.055 Uiso 1 1 calc R . .
C4 C 0.16202(8) 0.4928(9) 0.7803(4) 0.0459(9) Uani 1 1 d . . .
C5 C 0.16940(9) 0.6432(9) 0.6186(4) 0.0446(8) Uani 1 1 d . . .
C6 C 0.13629(9) 0.7215(9) 0.4818(4) 0.0427(8) Uani 1 1 d . . .
C7 C 0.05869(10) 0.7179(13) 0.3768(5) 0.0635(11) Uani 1 1 d . . .
H7A H 0.0334 0.6642 0.4128 0.076 Uiso 1 1 calc R . .
C8 C 0.04098(11) 0.2452(14) 0.8483(5) 0.0690(12) Uani 1 1 d . . .
H8A H 0.0580 0.0485 0.8727 0.103 Uiso 1 1 calc R . .
H8B H 0.0124 0.1811 0.8351 0.103 Uiso 1 1 calc R . .
H8C H 0.0469 0.4018 0.9464 0.103 Uiso 1 1 calc R . .
C9 C 0.19627(10) 0.4043(12) 0.9320(4) 0.0641(11) Uani 1 1 d . . .
H9A H 0.1851 0.2744 1.0214 0.096 Uiso 1 1 calc R . .
H9B H 0.2084 0.6077 0.9857 0.096 Uiso 1 1 calc R . .
H9C H 0.2171 0.2747 0.8850 0.096 Uiso 1 1 calc R . .
C10 C 0.21186(10) 0.7207(14) 0.5871(5) 0.0704(13) Uani 1 1 d . . .
H10A H 0.2148 0.7847 0.4705 0.084 Uiso 1 1 calc R . .
C11 C 0.14381(11) 0.8842(13) 0.3086(4) 0.0607(10) Uani 1 1 d . . .
H11A H 0.1694 1.0075 0.3285 0.091 Uiso 1 1 calc R . .
H11B H 0.1215 1.0357 0.2674 0.091 Uiso 1 1 calc R . .
H11C H 0.1454 0.7132 0.2192 0.091 Uiso 1 1 calc R . .
